data_4079924
loop_
_publ_author_name
'Alkarekshi, Wafaa'
'Armitage, Andrew P.'
'Boyron, Olivier'
'Davies, Christopher J.'
'Govere, Matifadza'
'Gregory, Andrew'
'Singh, Kuldip'
'Solan, Gregory A.'

_publ_section_title
;
 Phenolate Substituent Effects on Ring-Opening Polymerization of
 \e-Caprolactone by Aluminum Complexes Bearing
 2-(Phenyl-2-olate)-6-(1-amidoalkyl)pyridine Pincers
;
_journal_issue 1
_journal_name_full Organometallics
_journal_page_first 249
_journal_paper_doi 10.1021/om301057d
_journal_volume 32
_journal_year 2013
_chemical_formula_moiety 'C32 H42 Al N3 O'
_chemical_formula_sum 'C32 H42 Al N3 O'
_chemical_formula_weight 511.67
_chemical_name_systematic
; 
 ? 
;
_space_group_IT_number 2
_symmetry_cell_setting triclinic
_symmetry_space_group_name_Hall '-P 1'
_symmetry_space_group_name_H-M 'P -1'
_atom_sites_solution_hydrogens geom
_atom_sites_solution_primary direct
_atom_sites_solution_secondary difmap
_audit_creation_method SHELXL-97
_cell_angle_alpha 95.755(2)
_cell_angle_beta 108.245(2)
_cell_angle_gamma 98.832(2)
_cell_formula_units_Z 2
_cell_length_a 9.4636(9)
_cell_length_b 11.3260(11)
_cell_length_c 14.7377(14)
_cell_measurement_reflns_used 4985
_cell_measurement_temperature 150(2)
_cell_measurement_theta_max 28.40
_cell_measurement_theta_min 2.31
_cell_volume 1463.8(2)
_computing_cell_refinement 'Bruker SMART'
_computing_data_collection 'Bruker SMART'
_computing_data_reduction 'Bruker SAINT'
_computing_molecular_graphics 'Bruker SHELXTL'
_computing_publication_material 'Bruker SHELXTL'
_computing_structure_refinement 'SHELXL-97 (Sheldrick, 1997)'
_computing_structure_solution 'SHELXS-97 (Sheldrick, 1990)'
_diffrn_ambient_temperature 150(2)
_diffrn_measured_fraction_theta_full 0.990
_diffrn_measured_fraction_theta_max 0.990
_diffrn_measurement_device_type 'Bruker Apex 2000 CCD area detector'
_diffrn_measurement_method 'phi and omega scans'
_diffrn_radiation_monochromator graphite
_diffrn_radiation_source 'fine-focus sealed tube'
_diffrn_radiation_type MoK\a
_diffrn_radiation_wavelength 0.71073
_diffrn_reflns_av_R_equivalents 0.0208
_diffrn_reflns_av_sigmaI/netI 0.0326
_diffrn_reflns_limit_h_max 11
_diffrn_reflns_limit_h_min -11
_diffrn_reflns_limit_k_max 13
_diffrn_reflns_limit_k_min -13
_diffrn_reflns_limit_l_max 18
_diffrn_reflns_limit_l_min -18
_diffrn_reflns_number 11575
_diffrn_reflns_theta_full 26.00
_diffrn_reflns_theta_max 26.00
_diffrn_reflns_theta_min 1.47
_exptl_absorpt_coefficient_mu 0.098
_exptl_absorpt_correction_type none
_exptl_crystal_colour colourless
_exptl_crystal_density_diffrn 1.161
_exptl_crystal_density_method 'not measured'
_exptl_crystal_description block
_exptl_crystal_F_000 552
_exptl_crystal_size_max 0.28
_exptl_crystal_size_mid 0.25
_exptl_crystal_size_min 0.19
_refine_diff_density_max 0.303
_refine_diff_density_min -0.309
_refine_diff_density_rms 0.043
_refine_ls_extinction_method none
_refine_ls_goodness_of_fit_ref 1.065
_refine_ls_hydrogen_treatment constr
_refine_ls_matrix_type full
_refine_ls_number_parameters 381
_refine_ls_number_reflns 5689
_refine_ls_number_restraints 0
_refine_ls_restrained_S_all 1.065
_refine_ls_R_factor_all 0.0558
_refine_ls_R_factor_gt 0.0468
_refine_ls_shift/su_max 0.000
_refine_ls_shift/su_mean 0.000
_refine_ls_structure_factor_coef Fsqd
_refine_ls_weighting_details 'calc w=1/[\s^2^(Fo^2^)+(0.0771P)^2^+0.1161P] where P=(Fo^2^+2Fc^2^)/3'
_refine_ls_weighting_scheme calc
_refine_ls_wR_factor_gt 0.1282
_refine_ls_wR_factor_ref 0.1335
_reflns_number_gt 4655
_reflns_number_total 5689
_reflns_threshold_expression >2sigma(I)
_cod_data_source_file om301057d_si_002.cif
_cod_data_source_block 04020
_cod_depositor_comments
;
The following automatic conversions were performed:

'_symmetry_cell_setting' value 'Triclinic' changed to 'triclinic'
according to /home/saulius/struct/CIF-dictionaries/cif_core.dic
dictionary named 'cif_core.dic' version 2.4.2 from 2011-04-26.

Automatic conversion script
Id: cif_fix_values 1891 2012-01-12 08:04:46Z andrius 
;
_cod_original_sg_symbol_H-M P-1
_cod_database_code 4079924

loop_
_symmetry_equiv_pos_as_xyz
'x, y, z'
'-x, -y, -z'

loop_
_atom_site_label
_atom_site_type_symbol
_atom_site_fract_x
_atom_site_fract_y
_atom_site_fract_z
_atom_site_U_iso_or_equiv
_atom_site_adp_type
_atom_site_occupancy
_atom_site_symmetry_multiplicity
_atom_site_calc_flag
_atom_site_refinement_flags
_atom_site_disorder_assembly
_atom_site_disorder_group
Al1 Al 0.69352(5) 0.82056(4) 0.44281(3) 0.02872(15) Uani 1 1 d . . .
N1 N 0.55040(15) 0.71269(12) 0.48892(9) 0.0302(3) Uani 1 1 d . . .
N2 N 0.53764(14) 0.76943(12) 0.32570(9) 0.0276(3) Uani 1 1 d . A .
N3 N 0.83665(15) 0.89072(13) 0.37082(10) 0.0349(3) Uani 1 1 d . . .
O1 O 0.83458(12) 0.73572(10) 0.49674(7) 0.0327(3) Uani 1 1 d . . .
C1 C 0.7116(2) 0.97604(16) 0.52324(12) 0.0384(4) Uani 1 1 d . . .
H1A H 0.7026 0.9610 0.5857 0.058 Uiso 1 1 calc R . .
H1B H 0.6307 1.0171 0.4902 0.058 Uiso 1 1 calc R . .
H1C H 0.8105 1.0272 0.5337 0.058 Uiso 1 1 calc R . .
C2 C 0.86457(18) 0.72112(14) 0.58896(11) 0.0289(3) Uani 1 1 d . . .
C3 C 1.01485(19) 0.72486(15) 0.64529(12) 0.0336(4) Uani 1 1 d . . .
H3 H 1.0912 0.7321 0.6158 0.040 Uiso 1 1 calc R . .
C4 C 1.05493(19) 0.71825(16) 0.74246(12) 0.0355(4) Uani 1 1 d . . .
H4 H 1.1585 0.7213 0.7783 0.043 Uiso 1 1 calc R . .
C5 C 0.94839(18) 0.70724(14) 0.79003(11) 0.0310(4) Uani 1 1 d . B .
C6 C 0.79837(18) 0.69599(14) 0.73319(11) 0.0285(3) Uani 1 1 d . . .
H6 H 0.7227 0.6847 0.7630 0.034 Uiso 1 1 calc R . .
C7 C 0.75263(17) 0.70040(14) 0.63358(11) 0.0275(3) Uani 1 1 d . . .
C8 C 0.58968(18) 0.67418(14) 0.57511(11) 0.0285(3) Uani 1 1 d . . .
C9 C 0.47926(19) 0.60449(15) 0.60182(11) 0.0330(4) Uani 1 1 d . . .
H9 H 0.5056 0.5770 0.6626 0.040 Uiso 1 1 calc R . .
C10 C 0.33193(19) 0.57569(17) 0.53980(12) 0.0384(4) Uani 1 1 d . . .
H10 H 0.2554 0.5303 0.5585 0.046 Uiso 1 1 calc R . .
C11 C 0.2954(2) 0.6128(2) 0.45051(13) 0.0468(5) Uani 1 1 d . . .
H11 H 0.1942 0.5927 0.4067 0.056 Uiso 1 1 calc R . .
C12 C 0.40907(19) 0.68000(18) 0.42605(12) 0.0403(4) Uani 1 1 d . A .
C13 C 0.3902(2) 0.7186(2) 0.32805(13) 0.0659(7) Uani 1 1 d . . .
H13 H 0.3679 0.6275 0.2802 0.079 Uiso 0.50 1 d PR A 1
H13' H 0.3390 0.7979 0.3318 0.079 Uiso 0.50 1 d PR A 2
C14 C 0.2507(2) 0.7381(2) 0.28040(13) 0.0513(10) Uani 0.50 1 d PR A 1
H14A H 0.2440 0.7501 0.2144 0.077 Uiso 0.50 1 calc PR A 1
H14B H 0.2328 0.8103 0.3142 0.077 Uiso 0.50 1 calc PR A 1
H14C H 0.1740 0.6679 0.2781 0.077 Uiso 0.50 1 calc PR A 1
C14' C 0.2817(3) 0.6445(3) 0.2483(2) 0.0285(7) Uani 0.50 1 d P A 2
H14D H 0.1826 0.6350 0.2574 0.043 Uiso 0.50 1 calc PR A 2
H14E H 0.3093 0.5650 0.2409 0.043 Uiso 0.50 1 calc PR A 2
H14F H 0.2766 0.6810 0.1901 0.043 Uiso 0.50 1 calc PR A 2
C15 C 0.54650(17) 0.78415(14) 0.23266(10) 0.0271(3) Uani 1 1 d . . .
C16 C 0.59898(19) 0.69692(15) 0.18311(11) 0.0329(4) Uani 1 1 d . A .
C17 C 0.6132(2) 0.71448(17) 0.09390(12) 0.0421(4) Uani 1 1 d . . .
H17 H 0.6484 0.6559 0.0603 0.050 Uiso 1 1 calc R A .
C18 C 0.5774(2) 0.81474(18) 0.05354(13) 0.0455(5) Uani 1 1 d . A .
H18 H 0.5860 0.8245 -0.0079 0.055 Uiso 1 1 calc R . .
C19 C 0.5287(2) 0.90150(17) 0.10298(12) 0.0386(4) Uani 1 1 d . . .
H19 H 0.5056 0.9715 0.0754 0.046 Uiso 1 1 calc R A .
C20 C 0.51301(18) 0.88811(15) 0.19206(11) 0.0304(4) Uani 1 1 d . A .
C21 C 0.6454(2) 0.58716(16) 0.22587(13) 0.0408(4) Uani 1 1 d . . .
H21 H 0.6164 0.5852 0.2855 0.049 Uiso 1 1 calc R A .
C22 C 0.5628(3) 0.46936(18) 0.15732(15) 0.0538(5) Uani 1 1 d . A .
H22A H 0.4531 0.4659 0.1375 0.081 Uiso 1 1 calc R . .
H22B H 0.5878 0.4006 0.1904 0.081 Uiso 1 1 calc R . .
H22C H 0.5946 0.4660 0.1000 0.081 Uiso 1 1 calc R . .
C23 C 0.8170(2) 0.59489(18) 0.25616(15) 0.0526(5) Uani 1 1 d . A .
H23A H 0.8503 0.6047 0.2003 0.079 Uiso 1 1 calc R . .
H23B H 0.8422 0.5205 0.2802 0.079 Uiso 1 1 calc R . .
H23C H 0.8684 0.6644 0.3074 0.079 Uiso 1 1 calc R . .
C24 C 0.46757(19) 0.98899(15) 0.24559(12) 0.0344(4) Uani 1 1 d . . .
H24 H 0.4628 0.9641 0.3079 0.041 Uiso 1 1 calc R A .
C25 C 0.5837(3) 1.10571(18) 0.26951(19) 0.0611(6) Uani 1 1 d . A .
H25A H 0.6838 1.0913 0.3062 0.092 Uiso 1 1 calc R . .
H25B H 0.5551 1.1672 0.3084 0.092 Uiso 1 1 calc R . .
H25C H 0.5872 1.1341 0.2094 0.092 Uiso 1 1 calc R . .
C26 C 0.3125(2) 1.0113(2) 0.18931(16) 0.0543(5) Uani 1 1 d . A .
H26A H 0.3147 1.0371 0.1282 0.081 Uiso 1 1 calc R . .
H26B H 0.2858 1.0747 0.2275 0.081 Uiso 1 1 calc R . .
H26C H 0.2369 0.9365 0.1759 0.081 Uiso 1 1 calc R . .
C27 C 0.89536(18) 0.92385(15) 0.31958(12) 0.0323(4) Uani 1 1 d . . .
C28 C 0.9653(2) 0.96247(18) 0.25050(14) 0.0480(5) Uani 1 1 d . . .
H28A H 1.0392 0.9122 0.2461 0.072 Uiso 1 1 calc R . .
H28B H 1.0170 1.0473 0.2716 0.072 Uiso 1 1 calc R . .
H28C H 0.8872 0.9540 0.1869 0.072 Uiso 1 1 calc R . .
C29 C 0.9980(2) 0.71096(17) 0.89998(12) 0.0401(4) Uani 1 1 d . . .
C30 C 1.0776(6) 0.8453(3) 0.9476(2) 0.0810(13) Uani 0.67 1 d P B 1
H30A H 1.1157 0.8506 1.0181 0.122 Uiso 0.67 1 calc PR B 1
H30B H 1.0043 0.8985 0.9297 0.122 Uiso 0.67 1 calc PR B 1
H30C H 1.1624 0.8704 0.9245 0.122 Uiso 0.67 1 calc PR B 1
C31 C 0.8689(4) 0.6800(4) 0.9385(2) 0.0552(8) Uani 0.67 1 d P B 1
H31A H 0.8147 0.5968 0.9107 0.083 Uiso 0.67 1 calc PR B 1
H31B H 0.7990 0.7358 0.9208 0.083 Uiso 0.67 1 calc PR B 1
H31C H 0.9093 0.6871 1.0092 0.083 Uiso 0.67 1 calc PR B 1
C32 C 1.1103(5) 0.6319(5) 0.9349(3) 0.0756(13) Uani 0.67 1 d P B 1
H32A H 1.2009 0.6585 0.9177 0.113 Uiso 0.67 1 calc PR B 1
H32B H 1.0649 0.5479 0.9044 0.113 Uiso 0.67 1 calc PR B 1
H32C H 1.1387 0.6377 1.0053 0.113 Uiso 0.67 1 calc PR B 1
C30' C 0.9302(10) 0.7949(8) 0.9444(4) 0.068(2) Uani 0.33 1 d P B 2
H30D H 0.9559 0.7893 1.0134 0.103 Uiso 0.33 1 calc PR B 2
H30E H 0.8197 0.7751 0.9134 0.103 Uiso 0.33 1 calc PR B 2
H30F H 0.9687 0.8773 0.9367 0.103 Uiso 0.33 1 calc PR B 2
C31' C 0.9344(13) 0.5740(8) 0.9103(5) 0.096(3) Uani 0.33 1 d P B 2
H31D H 0.9738 0.5174 0.8743 0.144 Uiso 0.33 1 calc PR B 2
H31E H 0.8233 0.5569 0.8841 0.144 Uiso 0.33 1 calc PR B 2
H31F H 0.9674 0.5646 0.9787 0.144 Uiso 0.33 1 calc PR B 2
C32' C 1.1654(9) 0.7282(11) 0.9451(5) 0.074(2) Uani 0.33 1 d P B 2
H32D H 1.2137 0.8037 0.9308 0.111 Uiso 0.33 1 calc PR B 2
H32E H 1.2011 0.6600 0.9189 0.111 Uiso 0.33 1 calc PR B 2
H32F H 1.1918 0.7322 1.0153 0.111 Uiso 0.33 1 calc PR B 2

loop_
_atom_site_aniso_label
_atom_site_aniso_U_11
_atom_site_aniso_U_22
_atom_site_aniso_U_33
_atom_site_aniso_U_23
_atom_site_aniso_U_13
_atom_site_aniso_U_12
Al1 0.0274(3) 0.0359(3) 0.0215(3) 0.00300(19) 0.0092(2) 0.0011(2)
N1 0.0263(7) 0.0418(8) 0.0215(7) 0.0045(6) 0.0090(5) 0.0019(6)
N2 0.0286(7) 0.0322(7) 0.0216(6) 0.0044(5) 0.0099(5) 0.0021(6)
N3 0.0305(7) 0.0422(8) 0.0302(7) 0.0058(6) 0.0105(6) 0.0014(6)
O1 0.0306(6) 0.0450(7) 0.0248(6) 0.0066(5) 0.0128(5) 0.0058(5)
C1 0.0354(9) 0.0432(10) 0.0311(9) -0.0013(7) 0.0087(7) 0.0018(8)
C2 0.0320(8) 0.0291(8) 0.0251(8) 0.0028(6) 0.0100(7) 0.0044(7)
C3 0.0299(9) 0.0377(9) 0.0350(9) 0.0065(7) 0.0134(7) 0.0059(7)
C4 0.0289(8) 0.0407(10) 0.0342(9) 0.0078(7) 0.0062(7) 0.0067(7)
C5 0.0352(9) 0.0289(8) 0.0267(8) 0.0051(6) 0.0070(7) 0.0064(7)
C6 0.0325(8) 0.0282(8) 0.0254(8) 0.0045(6) 0.0114(7) 0.0041(7)
C7 0.0284(8) 0.0278(8) 0.0250(8) 0.0021(6) 0.0091(6) 0.0021(6)
C8 0.0315(8) 0.0322(8) 0.0222(8) 0.0022(6) 0.0113(7) 0.0038(7)
C9 0.0356(9) 0.0378(9) 0.0248(8) 0.0033(7) 0.0124(7) 0.0011(7)
C10 0.0326(9) 0.0510(11) 0.0314(9) 0.0046(8) 0.0163(7) -0.0030(8)
C11 0.0270(9) 0.0779(14) 0.0297(9) 0.0090(9) 0.0078(7) -0.0033(9)
C12 0.0265(8) 0.0668(12) 0.0249(8) 0.0085(8) 0.0086(7) 0.0006(8)
C13 0.0273(9) 0.136(2) 0.0301(10) 0.0319(12) 0.0077(8) -0.0036(11)
C14 0.040(2) 0.066(3) 0.045(2) 0.021(2) 0.0114(18) 0.001(2)
C14' 0.0245(15) 0.0369(18) 0.0194(15) 0.0024(13) 0.0059(12) -0.0033(13)
C15 0.0257(8) 0.0326(8) 0.0206(7) 0.0016(6) 0.0077(6) 0.0004(6)
C16 0.0367(9) 0.0364(9) 0.0263(8) 0.0036(7) 0.0130(7) 0.0052(7)
C17 0.0544(12) 0.0468(11) 0.0308(9) 0.0030(8) 0.0221(8) 0.0125(9)
C18 0.0591(12) 0.0589(12) 0.0257(9) 0.0137(8) 0.0207(9) 0.0144(10)
C19 0.0437(10) 0.0456(10) 0.0307(9) 0.0154(8) 0.0145(8) 0.0111(8)
C20 0.0280(8) 0.0371(9) 0.0252(8) 0.0058(7) 0.0091(7) 0.0033(7)
C21 0.0555(11) 0.0375(10) 0.0366(10) 0.0060(8) 0.0240(9) 0.0123(8)
C22 0.0635(14) 0.0402(11) 0.0618(13) -0.0006(9) 0.0312(11) 0.0062(10)
C23 0.0581(13) 0.0445(11) 0.0570(13) 0.0084(9) 0.0165(10) 0.0206(10)
C24 0.0379(9) 0.0330(9) 0.0362(9) 0.0081(7) 0.0171(8) 0.0068(7)
C25 0.0567(13) 0.0377(11) 0.0883(17) -0.0072(11) 0.0333(12) -0.0007(10)
C26 0.0479(12) 0.0622(13) 0.0623(14) 0.0164(11) 0.0241(10) 0.0223(10)
C27 0.0299(8) 0.0351(9) 0.0300(9) 0.0038(7) 0.0091(7) 0.0038(7)
C28 0.0533(12) 0.0532(12) 0.0435(11) 0.0124(9) 0.0272(9) 0.0018(9)
C29 0.0421(10) 0.0498(11) 0.0274(9) 0.0105(8) 0.0072(8) 0.0119(9)
C30 0.117(4) 0.067(2) 0.0277(17) -0.0067(15) 0.0062(19) -0.025(2)
C31 0.0499(18) 0.091(3) 0.0243(14) 0.0144(16) 0.0108(13) 0.0137(18)
C32 0.078(3) 0.131(4) 0.040(2) 0.040(3) 0.023(2) 0.060(3)
C30' 0.084(5) 0.101(6) 0.025(3) 0.012(3) 0.009(3) 0.051(5)
C31' 0.149(9) 0.084(6) 0.040(4) 0.037(4) 0.013(5) 0.001(6)
C32' 0.062(5) 0.131(8) 0.024(3) 0.009(5) 0.001(3) 0.036(5)

loop_
_atom_type_symbol
_atom_type_description
_atom_type_scat_dispersion_real
_atom_type_scat_dispersion_imag
_atom_type_scat_source
C C 0.0033 0.0016 'International Tables Vol C Tables 4.2.6.8 and 6.1.1.4'
H H 0.0000 0.0000 'International Tables Vol C Tables 4.2.6.8 and 6.1.1.4'
N N 0.0061 0.0033 'International Tables Vol C Tables 4.2.6.8 and 6.1.1.4'
O O 0.0106 0.0060 'International Tables Vol C Tables 4.2.6.8 and 6.1.1.4'
Al Al 0.0645 0.0514 'International Tables Vol C Tables 4.2.6.8 and 6.1.1.4'

loop_
_geom_angle_atom_site_label_1
_geom_angle_atom_site_label_2
_geom_angle_atom_site_label_3
_geom_angle
O1 Al1 N2 125.17(6)
O1 Al1 C1 113.65(7)
N2 Al1 C1 121.12(7)
O1 Al1 N1 87.25(6)
N2 Al1 N1 81.56(6)
C1 Al1 N1 100.01(7)
O1 Al1 N3 87.25(6)
N2 Al1 N3 90.14(6)
C1 Al1 N3 95.11(7)
N1 Al1 N3 164.86(6)
C12 N1 C8 121.34(14)
C12 N1 Al1 114.44(11)
C8 N1 Al1 124.22(10)
C15 N2 C13 115.98(12)
C15 N2 Al1 126.04(10)
C13 N2 Al1 117.79(10)
C27 N3 Al1 169.55(14)
C2 O1 Al1 120.13(10)
Al1 C1 H1A 109.5
Al1 C1 H1B 109.5
H1A C1 H1B 109.5
Al1 C1 H1C 109.5
H1A C1 H1C 109.5
H1B C1 H1C 109.5
O1 C2 C3 118.55(14)
O1 C2 C7 123.90(14)
C3 C2 C7 117.55(14)
C4 C3 C2 121.50(15)
C4 C3 H3 119.2
C2 C3 H3 119.2
C3 C4 C5 122.08(15)
C3 C4 H4 119.0
C5 C4 H4 119.0
C6 C5 C4 116.45(14)
C6 C5 C29 122.63(15)
C4 C5 C29 120.90(15)
C5 C6 C7 123.11(15)
C5 C6 H6 118.4
C7 C6 H6 118.4
C6 C7 C2 118.99(14)
C6 C7 C8 120.25(14)
C2 C7 C8 120.59(13)
N1 C8 C9 119.40(14)
N1 C8 C7 117.29(13)
C9 C8 C7 123.12(14)
C10 C9 C8 119.68(15)
C10 C9 H9 120.2
C8 C9 H9 120.2
C9 C10 C11 119.86(15)
C9 C10 H10 120.1
C11 C10 H10 120.1
C10 C11 C12 118.61(16)
C10 C11 H11 120.7
C12 C11 H11 120.7
N1 C12 C11 120.94(15)
N1 C12 C13 114.03(14)
C11 C12 C13 124.98(15)
C14 C13 C14' 53.45(17)
C14 C13 N2 131.53(9)
C14' C13 N2 121.34(19)
C14 C13 C12 115.07(9)
C14' C13 C12 117.2(2)
N2 C13 C12 108.41(13)
C14 C13 H13 91.9
C14' C13 H13 38.5
N2 C13 H13 99.9
C12 C13 H13 101.2
C14 C13 H13' 48.4
C14' C13 H13' 101.2
N2 C13 H13' 102.6
C12 C13 H13' 102.9
H13 C13 H13' 139.6
C13 C14 H13' 52.3
C13 C14 H14A 109.5
H13' C14 H14A 112.4
C13 C14 H14B 109.5
H13' C14 H14B 59.2
C13 C14 H14C 109.5
H13' C14 H14C 138.0
C13 C14' H13 55.2
C13 C14' H14D 109.5
C13 C14' H14E 109.5
H14D C14' H14E 109.5
C13 C14' H14F 109.5
H14D C14' H14F 109.5
H14E C14' H14F 109.5
C20 C15 C16 119.38(14)
C20 C15 N2 121.07(14)
C16 C15 N2 119.43(14)
C17 C16 C15 119.08(15)
C17 C16 C21 119.17(15)
C15 C16 C21 121.72(14)
C18 C17 C16 121.39(17)
C18 C17 H17 119.3
C16 C17 H17 119.3
C17 C18 C19 119.55(16)
C17 C18 H18 120.2
C19 C18 H18 120.2
C18 C19 C20 121.15(16)
C18 C19 H19 119.4
C20 C19 H19 119.4
C19 C20 C15 119.42(15)
C19 C20 C24 118.96(15)
C15 C20 C24 121.55(14)
C16 C21 C22 112.20(16)
C16 C21 C23 111.77(15)
C22 C21 C23 110.09(16)
C16 C21 H21 107.5
C22 C21 H21 107.5
C23 C21 H21 107.5
C21 C22 H22A 109.5
C21 C22 H22B 109.5
H22A C22 H22B 109.5
C21 C22 H22C 109.5
H22A C22 H22C 109.5
H22B C22 H22C 109.5
C21 C23 H23A 109.5
C21 C23 H23B 109.5
H23A C23 H23B 109.5
C21 C23 H23C 109.5
H23A C23 H23C 109.5
H23B C23 H23C 109.5
C20 C24 C25 111.50(14)
C20 C24 C26 112.12(15)
C25 C24 C26 109.51(16)
C20 C24 H24 107.8
C25 C24 H24 107.8
C26 C24 H24 107.8
C24 C25 H25A 109.5
C24 C25 H25B 109.5
H25A C25 H25B 109.5
C24 C25 H25C 109.5
H25A C25 H25C 109.5
H25B C25 H25C 109.5
C24 C26 H26A 109.5
C24 C26 H26B 109.5
H26A C26 H26B 109.5
C24 C26 H26C 109.5
H26A C26 H26C 109.5
H26B C26 H26C 109.5
N3 C27 C28 177.42(19)
C27 C28 H28A 109.5
C27 C28 H28B 109.5
H28A C28 H28B 109.5
C27 C28 H28C 109.5
H28A C28 H28C 109.5
H28B C28 H28C 109.5
C30' C29 C32' 114.2(5)
C30' C29 C32 135.9(3)
C32' C29 C32 43.6(4)
C30' C29 C31 53.3(4)
C32' C29 C31 132.6(4)
C32 C29 C31 108.7(3)
C30' C29 C5 111.5(3)
C32' C29 C5 112.4(3)
C32 C29 C5 112.6(2)
C31 C29 C5 114.37(17)
C30' C29 C30 55.5(4)
C32' C29 C30 66.2(5)
C32 C29 C30 107.7(3)
C31 C29 C30 106.1(3)
C5 C29 C30 106.96(17)
C30' C29 C31' 110.4(6)
C32' C29 C31' 104.7(6)
C32 C29 C31' 61.9(4)
C31 C29 C31' 57.7(4)
C5 C29 C31' 102.8(3)
C30 C29 C31' 150.1(3)
C29 C30 H30A 109.5
C29 C30 H30B 109.5
C29 C30 H30C 109.5
C29 C31 H31A 109.5
C29 C31 H31B 109.5
C29 C31 H31C 109.5
C29 C32 H32A 109.5
C29 C32 H32B 109.5
C29 C32 H32C 109.5
C29 C30' H30D 109.5
C29 C30' H30E 109.5
H30D C30' H30E 109.5
C29 C30' H30F 109.5
H30D C30' H30F 109.5
H30E C30' H30F 109.5
C29 C31' H31D 109.5
C29 C31' H31E 109.5
H31D C31' H31E 109.5
C29 C31' H31F 109.5
H31D C31' H31F 109.5
H31E C31' H31F 109.5
C29 C32' H32D 109.5
C29 C32' H32E 109.5
H32D C32' H32E 109.5
C29 C32' H32F 109.5
H32D C32' H32F 109.5
H32E C32' H32F 109.5

loop_
_geom_bond_atom_site_label_1
_geom_bond_atom_site_label_2
_geom_bond_distance
Al1 O1 1.7944(12)
Al1 N2 1.8529(13)
Al1 C1 1.9741(18)
Al1 N1 2.0059(14)
Al1 N3 2.0810(15)
N1 C12 1.337(2)
N1 C8 1.3444(19)
N2 C15 1.4243(18)
N2 C13 1.438(2)
N3 C27 1.129(2)
O1 C2 1.3315(18)
C1 H1A 0.9800
C1 H1B 0.9800
C1 H1C 0.9800
C2 C3 1.396(2)
C2 C7 1.414(2)
C3 C4 1.375(2)
C3 H3 0.9500
C4 C5 1.395(2)
C4 H4 0.9500
C5 C6 1.383(2)
C5 C29 1.534(2)
C6 C7 1.403(2)
C6 H6 0.9500
C7 C8 1.478(2)
C8 C9 1.392(2)
C9 C10 1.374(2)
C9 H9 0.9500
C10 C11 1.378(2)
C10 H10 0.9500
C11 C12 1.383(2)
C11 H11 0.9500
C12 C13 1.516(2)
C13 C14 1.3508
C13 C14' 1.387(3)
C13 H13 1.1402
C13 H13' 1.0886
C14 H13' 1.0288
C14 H14A 0.9800
C14 H14B 0.9800
C14 H14C 0.9800
C14' H13 0.8655
C14' H14D 0.9800
C14' H14E 0.9800
C14' H14F 0.9800
C15 C20 1.408(2)
C15 C16 1.410(2)
C16 C17 1.393(2)
C16 C21 1.512(2)
C17 C18 1.373(3)
C17 H17 0.9500
C18 C19 1.384(3)
C18 H18 0.9500
C19 C20 1.387(2)
C19 H19 0.9500
C20 C24 1.515(2)
C21 C22 1.525(3)
C21 C23 1.530(3)
C21 H21 1.0000
C22 H22A 0.9800
C22 H22B 0.9800
C22 H22C 0.9800
C23 H23A 0.9800
C23 H23B 0.9800
C23 H23C 0.9800
C24 C25 1.516(3)
C24 C26 1.516(3)
C24 H24 1.0000
C25 H25A 0.9800
C25 H25B 0.9800
C25 H25C 0.9800
C26 H26A 0.9800
C26 H26B 0.9800
C26 H26C 0.9800
C27 C28 1.445(2)
C28 H28A 0.9800
C28 H28B 0.9800
C28 H28C 0.9800
C29 C30' 1.439(7)
C29 C32' 1.486(8)
C29 C32 1.495(4)
C29 C31 1.511(4)
C29 C30 1.574(4)
C29 C31' 1.615(8)
C30 H30A 0.9800
C30 H30B 0.9800
C30 H30C 0.9800
C31 H31A 0.9800
C31 H31B 0.9800
C31 H31C 0.9800
C32 H32A 0.9800
C32 H32B 0.9800
C32 H32C 0.9800
C30' H30D 0.9800
C30' H30E 0.9800
C30' H30F 0.9800
C31' H31D 0.9800
C31' H31E 0.9800
C31' H31F 0.9800
C32' H32D 0.9800
C32' H32E 0.9800
C32' H32F 0.9800

loop_
_geom_torsion_atom_site_label_1
_geom_torsion_atom_site_label_2
_geom_torsion_atom_site_label_3
_geom_torsion_atom_site_label_4
_geom_torsion
O1 Al1 N1 C12 -140.15(13)
N2 Al1 N1 C12 -13.98(13)
C1 Al1 N1 C12 106.31(14)
N3 Al1 N1 C12 -71.3(3)
O1 Al1 N1 C8 39.47(13)
N2 Al1 N1 C8 165.64(14)
C1 Al1 N1 C8 -74.07(14)
N3 Al1 N1 C8 108.3(2)
O1 Al1 N2 C15 -86.16(13)
C1 Al1 N2 C15 96.62(14)
N1 Al1 N2 C15 -166.73(13)
N3 Al1 N2 C15 0.57(13)
O1 Al1 N2 C13 99.10(15)
C1 Al1 N2 C13 -78.12(16)
N1 Al1 N2 C13 18.53(14)
N3 Al1 N2 C13 -174.17(15)
O1 Al1 N3 C27 129.8(8)
N2 Al1 N3 C27 4.6(8)
C1 Al1 N3 C27 -116.7(8)
N1 Al1 N3 C27 61.0(9)
N2 Al1 O1 C2 -130.64(11)
C1 Al1 O1 C2 46.75(13)
N1 Al1 O1 C2 -52.98(11)
N3 Al1 O1 C2 141.13(11)
Al1 O1 C2 C3 -141.70(13)
Al1 O1 C2 C7 39.1(2)
O1 C2 C3 C4 175.75(15)
C7 C2 C3 C4 -5.0(2)
C2 C3 C4 C5 0.1(3)
C3 C4 C5 C6 3.7(2)
C3 C4 C5 C29 -174.74(16)
C4 C5 C6 C7 -2.7(2)
C29 C5 C6 C7 175.72(15)
C5 C6 C7 C2 -2.1(2)
C5 C6 C7 C8 173.15(14)
O1 C2 C7 C6 -174.94(14)
C3 C2 C7 C6 5.9(2)
O1 C2 C7 C8 9.8(2)
C3 C2 C7 C8 -169.35(15)
C12 N1 C8 C9 -3.7(2)
Al1 N1 C8 C9 176.74(12)
C12 N1 C8 C7 171.41(15)
Al1 N1 C8 C7 -8.2(2)
C6 C7 C8 N1 161.26(14)
C2 C7 C8 N1 -23.6(2)
C6 C7 C8 C9 -23.9(2)
C2 C7 C8 C9 151.30(16)
N1 C8 C9 C10 0.2(2)
C7 C8 C9 C10 -174.59(15)
C8 C9 C10 C11 2.0(3)
C9 C10 C11 C12 -0.8(3)
C8 N1 C12 C11 5.0(3)
Al1 N1 C12 C11 -175.41(16)
C8 N1 C12 C13 -172.66(17)
Al1 N1 C12 C13 7.0(2)
C10 C11 C12 N1 -2.7(3)
C10 C11 C12 C13 174.7(2)
C15 N2 C13 C14 -41.32(19)
Al1 N2 C13 C14 133.95(7)
C15 N2 C13 C14' 25.6(3)
Al1 N2 C13 C14' -159.1(2)
C15 N2 C13 C12 165.64(15)
Al1 N2 C13 C12 -19.1(2)
N1 C12 C13 C14 -151.32(12)
C11 C12 C13 C14 31.2(2)
N1 C12 C13 C14' 148.6(2)
C11 C12 C13 C14' -28.9(3)
N1 C12 C13 N2 6.7(3)
C11 C12 C13 N2 -170.83(19)
C13 N2 C15 C20 85.3(2)
Al1 N2 C15 C20 -89.56(17)
C13 N2 C15 C16 -98.84(19)
Al1 N2 C15 C16 86.33(17)
C20 C15 C16 C17 -1.4(2)
N2 C15 C16 C17 -177.41(14)
C20 C15 C16 C21 176.40(15)
N2 C15 C16 C21 0.4(2)
C15 C16 C17 C18 0.1(3)
C21 C16 C17 C18 -177.82(18)
C16 C17 C18 C19 1.2(3)
C17 C18 C19 C20 -1.1(3)
C18 C19 C20 C15 -0.3(3)
C18 C19 C20 C24 176.70(17)
C16 C15 C20 C19 1.6(2)
N2 C15 C20 C19 177.45(14)
C16 C15 C20 C24 -175.37(14)
N2 C15 C20 C24 0.5(2)
C17 C16 C21 C22 -55.8(2)
C15 C16 C21 C22 126.38(17)
C17 C16 C21 C23 68.4(2)
C15 C16 C21 C23 -109.40(19)
C19 C20 C24 C25 -61.3(2)
C15 C20 C24 C25 115.65(19)
C19 C20 C24 C26 61.9(2)
C15 C20 C24 C26 -121.15(17)
Al1 N3 C27 C28 -24(5)
C6 C5 C29 C30' -48.2(5)
C4 C5 C29 C30' 130.2(5)
C6 C5 C29 C32' -177.8(5)
C4 C5 C29 C32' 0.6(5)
C6 C5 C29 C32 134.8(3)
C4 C5 C29 C32 -46.8(3)
C6 C5 C29 C31 10.0(3)
C4 C5 C29 C31 -171.6(2)
C6 C5 C29 C30 -107.1(3)
C4 C5 C29 C30 71.3(3)
C6 C5 C29 C31' 70.1(5)
C4 C5 C29 C31' -111.5(5)
